data_7044859
loop_
_publ_author_name
'Gupta, Sandeep K.'
'Rajeshkumar, Thayalan'
'Rajaraman, Gopalan'
'Murugavel, Ramaswamy'

_publ_section_title
;
 Is a strong axial crystal-field the only essential condition for a large
 magnetic anisotropy barrier? The case of non-Kramers Ho(iii) versus
 Tb(iii ).
;
_journal_issue 2
_journal_name_full 'Dalton transactions (Cambridge, England : 2003)'
_journal_page_first 357
_journal_page_last 366
_journal_paper_doi 10.1039/c7dt04020b
_journal_volume 47
_journal_year 2018
_chemical_formula_moiety 'C20 H60 Ho0.10 N4 O7 P2 Y0.90, 2(C10 H25 N2 O P), 3(I), H2 O'
_chemical_formula_sum 'C40 H112 Ho0.1 I3 N8 O10 P4 Y0.9'
_chemical_formula_weight 1466.46
_space_group_crystal_system triclinic
_space_group_IT_number 2
_space_group_name_Hall '-P 1'
_space_group_name_H-M_alt 'P -1'
_symmetry_space_group_name_Hall '-P 1'
_symmetry_space_group_name_H-M 'P -1'
_atom_sites_solution_hydrogens mixed
_audit_creation_date 2017-05-05
_audit_creation_method
;
Olex2 1.2
(compiled 2017.03.28 svn.r3405 for OlexSys, GUI svn.r5335)
;
_audit_update_record
;
2017-05-04 deposited with the CCDC.
2017-11-24 downloaded from the CCDC.
;
_cell_angle_alpha 92.443(14)
_cell_angle_beta 108.156(12)
_cell_angle_gamma 114.930(10)
_cell_formula_units_Z 2
_cell_length_a 13.743(2)
_cell_length_b 14.745(2)
_cell_length_c 20.690(4)
_cell_measurement_reflns_used 6364
_cell_measurement_temperature 150(2)
_cell_measurement_theta_max 31.2
_cell_measurement_theta_min 2.2
_cell_volume 3538.3(11)
_computing_cell_refinement
;
CrystalClear-SM Expert 2.0 r3 (Rigaku, 2009)
;
_computing_data_collection
;
CrystalClear-SM Expert 2.0 r3 (Rigaku, 2009)
;
_computing_data_reduction
;
CrystalClear-SM Expert 2.0 r3 (Rigaku, 2009)
;
_computing_molecular_graphics 'Olex2 (Dolomanov et al., 2009)'
_computing_publication_material 'Olex2 (Dolomanov et al., 2009)'
_computing_structure_refinement 'ShelXL (Sheldrick, 2015)'
_computing_structure_solution 'SHELXS-97 (Sheldrick, 1990)'
_diffrn_ambient_temperature 150.15
_diffrn_detector_area_resol_mean 28.5714
_diffrn_measured_fraction_theta_full 0.978
_diffrn_measured_fraction_theta_max 0.978
_diffrn_measurement_device_type
;
Rigaku Saturn724+ (2x2 bin mode)
;
_diffrn_measurement_method 'profile data from \w-scans'
_diffrn_radiation_type MoK\a
_diffrn_radiation_wavelength 0.71075
_diffrn_reflns_av_R_equivalents 0.0493
_diffrn_reflns_av_unetI/netI 0.0730
_diffrn_reflns_Laue_measured_fraction_full 0.978
_diffrn_reflns_Laue_measured_fraction_max 0.978
_diffrn_reflns_limit_h_max 16
_diffrn_reflns_limit_h_min -16
_diffrn_reflns_limit_k_max 17
_diffrn_reflns_limit_k_min -10
_diffrn_reflns_limit_l_max 22
_diffrn_reflns_limit_l_min -24
_diffrn_reflns_number 26870
_diffrn_reflns_point_group_measured_fraction_full 0.978
_diffrn_reflns_point_group_measured_fraction_max 0.978
_diffrn_reflns_theta_full 25.000
_diffrn_reflns_theta_max 25.000
_diffrn_reflns_theta_min 1.852
_diffrn_source 'Sealed Tube'
_exptl_absorpt_coefficient_mu 2.298
_exptl_absorpt_correction_T_max 1.00
_exptl_absorpt_correction_T_min 0.647
_exptl_absorpt_correction_type multi-scan
_exptl_absorpt_process_details 'REQAB (Rigaku, 1998)'
_exptl_crystal_colour 'pale yellow'
_exptl_crystal_density_diffrn 1.376
_exptl_crystal_description block
_exptl_crystal_F_000 1498
_exptl_crystal_size_max 0.24
_exptl_crystal_size_mid 0.18
_exptl_crystal_size_min 0.07
_refine_diff_density_max 3.229
_refine_diff_density_min -1.742
_refine_diff_density_rms 0.220
_refine_ls_extinction_method none
_refine_ls_goodness_of_fit_ref 1.092
_refine_ls_hydrogen_treatment constr
_refine_ls_matrix_type full
_refine_ls_number_parameters 631
_refine_ls_number_reflns 12193
_refine_ls_number_restraints 0
_refine_ls_restrained_S_all 1.092
_refine_ls_R_factor_all 0.0906
_refine_ls_R_factor_gt 0.0802
_refine_ls_shift/su_max 0.000
_refine_ls_shift/su_mean 0.000
_refine_ls_structure_factor_coef Fsqd
_refine_ls_weighting_details 'w=1/[\s^2^(Fo^2^)+(0.0992P)^2^+74.2626P] where P=(Fo^2^+2Fc^2^)/3'
_refine_ls_weighting_scheme calc
_refine_ls_wR_factor_gt 0.2534
_refine_ls_wR_factor_ref 0.2582
_reflns_Friedel_coverage 0.000
_reflns_number_gt 9400
_reflns_number_total 12193
_reflns_threshold_expression 'I > 2\s(I)'
_cod_data_source_file c7dt04020b2.cif
_cod_data_source_block SKG-Ho-Y
_cod_depositor_comments
;
The following automatic conversions were performed:

'_exptl_absorpt_correction_type' value 'Multi-scan' changed to
'multi-scan' according to
/home/data/users/saulius/crontab/automatic-downloads/rss-feeds/RSC/lib/dictionaries/cif_core.dic
dictionary named 'cif_core.dic' version 2.4.2 from 2011-04-26.

Automatic conversion script
Id: cif_fix_values 4973 2017-02-22 13:04:09Z antanas 

 Adding full bibliography for 7044857--7044859.cif.
;
_cod_original_cell_volume 3538.3(10)
_cod_original_formula_sum 'C40 H112 Ho0.10 I3 N8 O10 P4 Y0.90'
_cod_database_code 7044859
_shelx_shelxl_version_number 2014/7
_shelx_space_group_comment
;
The symmetry employed for this shelxl refinement is uniquely defined
by the following loop, which should always be used as a source of
symmetry information in preference to the above space-group names.
They are only intended as comments.
;
_shelx_estimated_absorpt_t_max 0.856
_shelx_estimated_absorpt_t_min 0.608
_olex2_refinement_description
;
1. Fixed Uiso
 At 1.2 times of:
  All C(H) groups, All N(H) groups
 At 1.5 times of:
  All C(H,H,H) groups, All O(H,H) groups
2. Shared sites
{Ho1, Y1}
3. Uiso/Uaniso restraints and constraints
Uanis(Ho1) = Uanis(Y1)
4. Others
 Fixed Sof: Y1(0.9) Ho1(0.1)
5.a Riding coordinates:
 N3(H3), N1(H1), N6(H6), N4(H4), N7(H7), N5(H5C), N8(H8C), N2(H2)
5.b Free rotating group:
 O10(H10D,H10E)
5.c Rotating group:
 O6(H6A,H6B), O5(H5A,H5B), O7(H7A,H7B), O9(H9A,H9B), O8(H8A,H8B)
5.d Ternary CH refined with riding coordinates:
 C15(H15), C18(H18), C38(H38), C28(H28), C25(H25), C5(H5), C8(H8), C35(H35)
5.e Idealised Me refined as rotating group:
 C36(H36A,H36B,H36C), C37(H37A,H37B,H37C), C30(H30A,H30B,H30C), C14(H14A,H14B,
 H14C), C4(H4A,H4B,H4C), C2(H2A,H2B,H2C), C23(H23A,H23B,H23C), C10(H10A,H10B,
 H10C), C6(H6C,H6D,H6E), C27(H27A,H27B,H27C), C9(H9C,H9D,H9E), C29(H29A,H29B,
 H29C), C26(H26A,H26B,H26C), C3(H3A,H3B,H3C), C22(H22A,H22B,H22C), C13(H13A,
 H13B,H13C), C20(H20A,H20B,H20C), C32(H32A,H32B,H32C), C12(H12A,H12B,H12C),
 C7(H7C,H7D,H7E), C16(H16A,H16B,H16C), C24(H24A,H24B,H24C), C17(H17A,H17B,H17C),
  C33(H33A,H33B,H33C), C40(H40A,H40B,H40C), C34(H34A,H34B,H34C), C39(H39A,H39B,
 H39C), C19(H19A,H19B,H19C)
;
_olex2_submission_special_instructions 'No special instructions were received'

loop_
_space_group_symop_operation_xyz
'x, y, z'
'-x, -y, -z'

loop_
_atom_site_label
_atom_site_type_symbol
_atom_site_fract_x
_atom_site_fract_y
_atom_site_fract_z
_atom_site_U_iso_or_equiv
_atom_site_adp_type
_atom_site_occupancy
_atom_site_site_symmetry_order
_atom_site_calc_flag
_atom_site_refinement_flags_posn
_atom_site_refinement_flags_occupancy
_atom_site_disorder_assembly
_atom_site_disorder_group
Y1 Y 0.34883(8) 0.74669(7) 0.75381(5) 0.0188(2) Uani 0.9 1 d . P A 2
Ho1 Ho 0.34883(8) 0.74669(7) 0.75381(5) 0.0188(2) Uani 0.1 1 d . P A 1
I3 I 0.01357(7) 0.39124(6) 0.67241(4) 0.0368(2) Uani 1 1 d . . . .
I2 I 0.00156(9) 0.76642(8) 0.76421(8) 0.0660(4) Uani 1 1 d . . . .
I1 I 0.46969(8) 1.12408(6) 0.81665(4) 0.0363(2) Uani 1 1 d . . . .
P3 P 0.4914(2) 0.4465(2) 0.71612(15) 0.0235(6) Uani 1 1 d . . . .
P1 P 0.3798(3) 0.7037(2) 0.92792(15) 0.0248(6) Uani 1 1 d . . . .
P2 P 0.2635(2) 0.7785(2) 0.57484(14) 0.0220(6) Uani 1 1 d . . . .
P4 P 0.8085(3) -0.0268(2) 0.77581(16) 0.0281(7) Uani 1 1 d . . . .
O6 O 0.5099(6) 0.7299(5) 0.7513(4) 0.0247(16) Uani 1 1 d . . . .
H6A H 0.5638 0.7955 0.7373 0.037 Uiso 1 1 d GR . A .
H6B H 0.5142 0.6733 0.7639 0.037 Uiso 1 1 d GR . . .
O1 O 0.3976(7) 0.7526(6) 0.8669(4) 0.0259(17) Uani 1 1 d . . . .
O5 O 0.3021(7) 0.5730(6) 0.7385(4) 0.0290(18) Uani 1 1 d . . . .
H5A H 0.2293 0.5444 0.7199 0.044 Uiso 1 1 d GR . A .
H5B H 0.3368 0.5310 0.7382 0.044 Uiso 1 1 d GR . . .
O3 O 0.4654(7) 0.5323(6) 0.7327(4) 0.0308(18) Uani 1 1 d . . . .
C36 C 0.9038(16) -0.0247(16) 0.6211(9) 0.077(6) Uani 1 1 d . . . .
H36A H 0.9576 -0.0541 0.6293 0.115 Uiso 1 1 calc GR . . .
H36B H 0.9451 0.0468 0.6453 0.115 Uiso 1 1 calc GR . . .
H36C H 0.8696 -0.0287 0.5712 0.115 Uiso 1 1 calc GR . . .
O4 O 0.6828(7) -0.0894(6) 0.7638(5) 0.0341(19) Uani 1 1 d . . . .
O7 O 0.4946(7) 0.9106(6) 0.7660(5) 0.036(2) Uani 1 1 d . . . .
H7A H 0.4648 0.9490 0.7441 0.054 Uiso 1 1 d GR . A .
H7B H 0.5443 0.9075 0.7480 0.054 Uiso 1 1 d GR . . .
C15 C 0.2863(11) 0.9730(9) 0.5587(6) 0.031(3) Uani 1 1 d . . . .
H15 H 0.2258 0.9324 0.5125 0.037 Uiso 1 1 calc R . . .
O10 O 0.8135(11) 0.4932(10) 0.7071(8) 0.075(4) Uani 1 1 d . . . .
H10D H 0.8396 0.5580 0.7064 0.112 Uiso 1 1 d G . . .
H10E H 0.8400 0.4662 0.6832 0.112 Uiso 1 1 d G . . .
C18 C 0.0388(10) 0.7327(10) 0.5478(6) 0.033(3) Uani 1 1 d . . . .
H18 H 0.0763 0.7772 0.5951 0.039 Uiso 1 1 calc R . . .
C37 C 0.7495(13) -0.1959(12) 0.6167(9) 0.057(4) Uani 1 1 d . . . .
H37A H 0.7167 -0.2059 0.5661 0.086 Uiso 1 1 calc GR . . .
H37B H 0.6878 -0.2313 0.6343 0.086 Uiso 1 1 calc GR . . .
H37C H 0.8049 -0.2235 0.6294 0.086 Uiso 1 1 calc GR . . .
O9 O 0.1553(6) 0.6502(6) 0.7414(4) 0.0298(18) Uani 1 1 d . . . .
H9A H 0.1148 0.5757 0.7366 0.045 Uiso 1 1 d GR . A .
H9B H 0.1002 0.6769 0.7400 0.045 Uiso 1 1 d GR . . .
O8 O 0.2782(7) 0.8643(6) 0.7684(5) 0.034(2) Uani 1 1 d . . . .
H8A H 0.2207 0.8543 0.7865 0.051 Uiso 1 1 d GR . A .
H8B H 0.3041 0.9294 0.7574 0.051 Uiso 1 1 d GR . . .
N3 N 0.3169(8) 0.9023(7) 0.5996(5) 0.028(2) Uani 1 1 d . . . .
H3 H 0.3925 0.9286 0.6169 0.034 Uiso 1 1 d R . . .
N1 N 0.3567(9) 0.7646(7) 0.9839(5) 0.028(2) Uani 1 1 d . . . .
H1 H 0.4225 0.8143 1.0125 0.033 Uiso 1 1 d R . . .
C30 C 0.7367(11) 0.4334(12) 0.8643(8) 0.044(3) Uani 1 1 d . . . .
H30A H 0.6842 0.3600 0.8496 0.065 Uiso 1 1 calc GR . . .
H30B H 0.7698 0.4518 0.9151 0.065 Uiso 1 1 calc GR . . .
H30C H 0.7986 0.4500 0.8460 0.065 Uiso 1 1 calc GR . . .
C38 C 0.7623(11) 0.1381(9) 0.7724(7) 0.034(3) Uani 1 1 d . . . .
H38 H 0.7196 0.1024 0.8023 0.041 Uiso 1 1 calc R . . .
C28 C 0.6725(11) 0.4910(9) 0.8374(6) 0.034(3) Uani 1 1 d . . . .
H28 H 0.6095 0.4724 0.8564 0.041 Uiso 1 1 calc R . . .
C21 C 0.4793(11) 0.4309(9) 0.6255(6) 0.033(3) Uani 1 1 d . . . .
O2 O 0.2837(7) 0.7374(6) 0.6410(4) 0.0288(18) Uani 1 1 d . . . .
N6 N 0.6183(8) 0.4594(7) 0.7598(5) 0.026(2) Uani 1 1 d . . . .
H6 H 0.6675 0.4969 0.7413 0.031 Uiso 1 1 d R . . .
N4 N 0.1298(8) 0.7364(7) 0.5229(5) 0.0221(19) Uani 1 1 d . . . .
H4 H 0.1061 0.6770 0.4969 0.027 Uiso 1 1 d R . . .
N7 N 0.8588(9) -0.0655(8) 0.7250(6) 0.037(2) Uani 1 1 d . . . .
H7 H 0.8667 -0.1192 0.7371 0.045 Uiso 1 1 d R . . .
N5 N 0.4021(8) 0.3421(7) 0.7323(6) 0.032(2) Uani 1 1 d . . . .
H5C H 0.4011 0.2890 0.7104 0.039 Uiso 1 1 d R . . .
C11 C 0.3346(10) 0.7435(9) 0.5246(6) 0.029(3) Uani 1 1 d . . . .
C25 C 0.2841(10) 0.3170(8) 0.7264(6) 0.029(3) Uani 1 1 d . . . .
H25 H 0.2607 0.3641 0.6998 0.035 Uiso 1 1 calc R . . .
C5 C 0.2689(11) 0.8025(10) 0.9624(7) 0.034(3) Uani 1 1 d . . . .
H5 H 0.2156 0.7662 0.9138 0.041 Uiso 1 1 calc R . . .
C14 C 0.3211(11) 0.7843(9) 0.4573(6) 0.032(3) Uani 1 1 d . . . .
H14A H 0.2399 0.7500 0.4265 0.049 Uiso 1 1 calc GR . . .
H14B H 0.3675 0.7709 0.4342 0.049 Uiso 1 1 calc GR . . .
H14C H 0.3472 0.8580 0.4680 0.049 Uiso 1 1 calc GR . . .
N8 N 0.8301(9) 0.0869(7) 0.7619(5) 0.033(2) Uani 1 1 d . . . .
H8C H 0.9038 0.1296 0.7827 0.039 Uiso 1 1 d R . . .
N2 N 0.2671(9) 0.5916(7) 0.8948(5) 0.032(2) Uani 1 1 d . . . .
H2 H 0.2889 0.5505 0.8782 0.039 Uiso 1 1 d R . . .
C4 C 0.5293(14) 0.6321(11) 0.9253(7) 0.045(3) Uani 1 1 d . . . .
H4A H 0.4605 0.5664 0.9038 0.067 Uiso 1 1 calc GR . . .
H4B H 0.5953 0.6204 0.9496 0.067 Uiso 1 1 calc GR . . .
H4C H 0.5451 0.6707 0.8892 0.067 Uiso 1 1 calc GR . . .
C2 C 0.6115(12) 0.8003(11) 1.0059(8) 0.045(3) Uani 1 1 d . . . .
H2A H 0.6221 0.8347 0.9673 0.068 Uiso 1 1 calc GR . . .
H2B H 0.6813 0.7946 1.0313 0.068 Uiso 1 1 calc GR . . .
H2C H 0.5967 0.8401 1.0374 0.068 Uiso 1 1 calc GR . . .
C23 C 0.3530(12) 0.4038(12) 0.5804(7) 0.047(3) Uani 1 1 d . . . .
H23A H 0.3005 0.3392 0.5882 0.071 Uiso 1 1 calc GR . . .
H23B H 0.3437 0.3969 0.5313 0.071 Uiso 1 1 calc GR . . .
H23C H 0.3353 0.4581 0.5934 0.071 Uiso 1 1 calc GR . . .
C1 C 0.5089(11) 0.6934(9) 0.9775(6) 0.030(3) Uani 1 1 d . . . .
C10 C 0.0664(13) 0.5220(12) 0.8892(8) 0.052(4) Uani 1 1 d . . . .
H10A H 0.0716 0.5901 0.8872 0.079 Uiso 1 1 calc GR . . .
H10B H 0.0158 0.4871 0.9141 0.079 Uiso 1 1 calc GR . . .
H10C H 0.0349 0.4823 0.8419 0.079 Uiso 1 1 calc GR . . .
C6 C 0.1988(14) 0.7764(13) 1.0095(8) 0.054(4) Uani 1 1 d . . . .
H6C H 0.1619 0.7023 1.0064 0.082 Uiso 1 1 calc GR . . .
H6D H 0.1396 0.7996 0.9948 0.082 Uiso 1 1 calc GR . . .
H6E H 0.2499 0.8104 1.0576 0.082 Uiso 1 1 calc GR . . .
C27 C 0.2788(14) 0.3327(11) 0.7968(7) 0.048(4) Uani 1 1 d . . . .
H27A H 0.2954 0.2832 0.8223 0.072 Uiso 1 1 calc GR . . .
H27B H 0.2016 0.3229 0.7920 0.072 Uiso 1 1 calc GR . . .
H27C H 0.3359 0.4021 0.8222 0.072 Uiso 1 1 calc GR . . .
C9 C 0.1775(14) 0.4257(10) 0.9267(8) 0.048(4) Uani 1 1 d . . . .
H9C H 0.1484 0.3890 0.8787 0.072 Uiso 1 1 calc GR . . .
H9D H 0.1253 0.3877 0.9499 0.072 Uiso 1 1 calc GR . . .
H9E H 0.2544 0.4322 0.9515 0.072 Uiso 1 1 calc GR . . .
C29 C 0.7475(13) 0.6060(10) 0.8589(8) 0.048(4) Uani 1 1 d . . . .
H29A H 0.7759 0.6264 0.9096 0.071 Uiso 1 1 calc GR . . .
H29B H 0.7020 0.6405 0.8374 0.071 Uiso 1 1 calc GR . . .
H29C H 0.8130 0.6253 0.8436 0.071 Uiso 1 1 calc GR . . .
C8 C 0.1844(12) 0.5318(9) 0.9264(7) 0.038(3) Uani 1 1 d . . . .
H8 H 0.2126 0.5674 0.9756 0.045 Uiso 1 1 calc R . . .
C26 C 0.1999(12) 0.2073(9) 0.6872(8) 0.044(3) Uani 1 1 d . . . .
H26A H 0.1990 0.1997 0.6397 0.066 Uiso 1 1 calc GR . . .
H26B H 0.1224 0.1918 0.6858 0.066 Uiso 1 1 calc GR . . .
H26C H 0.2242 0.1601 0.7110 0.066 Uiso 1 1 calc GR . . .
C31 C 0.8988(12) -0.0213(10) 0.8655(7) 0.040(3) Uani 1 1 d . . . .
C3 C 0.4897(13) 0.6365(10) 1.0362(7) 0.041(3) Uani 1 1 d . . . .
H3A H 0.4757 0.6757 1.0686 0.062 Uiso 1 1 calc GR . . .
H3B H 0.5582 0.6285 1.0609 0.062 Uiso 1 1 calc GR . . .
H3C H 0.4229 0.5691 1.0166 0.062 Uiso 1 1 calc GR . . .
C22 C 0.5036(15) 0.3433(12) 0.6071(8) 0.055(4) Uani 1 1 d . . . .
H22A H 0.5817 0.3579 0.6370 0.083 Uiso 1 1 calc GR . . .
H22B H 0.4969 0.3357 0.5584 0.083 Uiso 1 1 calc GR . . .
H22C H 0.4477 0.2798 0.6141 0.083 Uiso 1 1 calc GR . . .
C35 C 0.8098(11) -0.0837(10) 0.6480(7) 0.038(3) Uani 1 1 d . . . .
H35 H 0.7516 -0.0573 0.6347 0.045 Uiso 1 1 calc R . . .
C13 C 0.2832(14) 0.6268(10) 0.5070(8) 0.045(3) Uani 1 1 d . . . .
H13A H 0.2925 0.6004 0.5500 0.067 Uiso 1 1 calc GR . . .
H13B H 0.3231 0.6079 0.4812 0.067 Uiso 1 1 calc GR . . .
H13C H 0.2011 0.5974 0.4785 0.067 Uiso 1 1 calc GR . . .
C20 C -0.0316(12) 0.7759(12) 0.4987(8) 0.050(4) Uani 1 1 d . . . .
H20A H 0.0190 0.8464 0.4982 0.075 Uiso 1 1 calc GR . . .
H20B H -0.0921 0.7746 0.5147 0.075 Uiso 1 1 calc GR . . .
H20C H -0.0668 0.7344 0.4517 0.075 Uiso 1 1 calc GR . . .
C32 C 0.8647(15) -0.1292(12) 0.8781(8) 0.050(4) Uani 1 1 d . . . .
H32A H 0.7810 -0.1656 0.8659 0.076 Uiso 1 1 calc GR . . .
H32B H 0.9034 -0.1268 0.9272 0.076 Uiso 1 1 calc GR . . .
H32C H 0.8875 -0.1649 0.8493 0.076 Uiso 1 1 calc GR . . .
C12 C 0.4625(11) 0.7902(12) 0.5703(7) 0.042(3) Uani 1 1 d . . . .
H12A H 0.4910 0.8627 0.5886 0.063 Uiso 1 1 calc GR . . .
H12B H 0.5061 0.7832 0.5425 0.063 Uiso 1 1 calc GR . . .
H12C H 0.4722 0.7546 0.6089 0.063 Uiso 1 1 calc GR . . .
C7 C 0.3264(14) 0.9163(11) 0.9633(9) 0.053(4) Uani 1 1 d . . . .
H7C H 0.3669 0.9543 1.0115 0.080 Uiso 1 1 calc GR . . .
H7D H 0.2677 0.9370 0.9393 0.080 Uiso 1 1 calc GR . . .
H7E H 0.3815 0.9311 0.9397 0.080 Uiso 1 1 calc GR . . .
C16 C 0.3924(13) 1.0534(10) 0.5466(8) 0.045(3) Uani 1 1 d . . . .
H16A H 0.4580 1.0839 0.5908 0.068 Uiso 1 1 calc GR . . .
H16B H 0.3748 1.1069 0.5276 0.068 Uiso 1 1 calc GR . . .
H16C H 0.4116 1.0206 0.5136 0.068 Uiso 1 1 calc GR . . .
C24 C 0.5612(13) 0.5325(12) 0.6131(7) 0.050(4) Uani 1 1 d . . . .
H24A H 0.5379 0.5849 0.6212 0.075 Uiso 1 1 calc GR . . .
H24B H 0.5576 0.5234 0.5650 0.075 Uiso 1 1 calc GR . . .
H24C H 0.6401 0.5537 0.6450 0.075 Uiso 1 1 calc GR . . .
C17 C 0.2383(15) 1.0252(11) 0.5948(8) 0.053(4) Uani 1 1 d . . . .
H17A H 0.1664 0.9741 0.5977 0.080 Uiso 1 1 calc GR . . .
H17B H 0.2229 1.0745 0.5684 0.080 Uiso 1 1 calc GR . . .
H17C H 0.2942 1.0610 0.6417 0.080 Uiso 1 1 calc GR . . .
C33 C 0.8640(16) 0.0343(13) 0.9136(8) 0.054(4) Uani 1 1 d . . . .
H33A H 0.8814 0.1030 0.9045 0.081 Uiso 1 1 calc GR . . .
H33B H 0.9075 0.0391 0.9623 0.081 Uiso 1 1 calc GR . . .
H33C H 0.7813 -0.0046 0.9042 0.081 Uiso 1 1 calc GR . . .
C40 C 0.8453(17) 0.2479(10) 0.8105(10) 0.068(5) Uani 1 1 d . . . .
H40A H 0.8958 0.2484 0.8561 0.102 Uiso 1 1 calc GR . . .
H40B H 0.8015 0.2835 0.8165 0.102 Uiso 1 1 calc GR . . .
H40C H 0.8920 0.2826 0.7833 0.102 Uiso 1 1 calc GR . . .
C34 C 1.0250(13) 0.0378(13) 0.8778(8) 0.058(4) Uani 1 1 d . . . .
H34A H 1.0476 -0.0030 0.8527 0.087 Uiso 1 1 calc GR . . .
H34B H 1.0699 0.0530 0.9276 0.087 Uiso 1 1 calc GR . . .
H34C H 1.0396 0.1017 0.8611 0.087 Uiso 1 1 calc GR . . .
C39 C 0.6745(16) 0.1315(15) 0.7027(9) 0.066(5) Uani 1 1 d . . . .
H39A H 0.7149 0.1747 0.6755 0.099 Uiso 1 1 calc GR . . .
H39B H 0.6218 0.1551 0.7111 0.099 Uiso 1 1 calc GR . . .
H39C H 0.6305 0.0606 0.6771 0.099 Uiso 1 1 calc GR . . .
C19 C -0.0362(14) 0.6239(12) 0.5529(9) 0.064(5) Uani 1 1 d . . . .
H19A H -0.0779 0.5804 0.5063 0.095 Uiso 1 1 calc GR . . .
H19B H -0.0914 0.6241 0.5734 0.095 Uiso 1 1 calc GR . . .
H19C H 0.0128 0.5973 0.5821 0.095 Uiso 1 1 calc GR . . .

loop_
_atom_site_aniso_label
_atom_site_aniso_U_11
_atom_site_aniso_U_22
_atom_site_aniso_U_33
_atom_site_aniso_U_23
_atom_site_aniso_U_13
_atom_site_aniso_U_12
Y1 0.0170(5) 0.0216(5) 0.0210(5) 0.0071(4) 0.0077(4) 0.0109(4)
Ho1 0.0170(5) 0.0216(5) 0.0210(5) 0.0071(4) 0.0077(4) 0.0109(4)
I3 0.0226(4) 0.0350(4) 0.0394(5) -0.0046(4) 0.0044(4) 0.0072(3)
I2 0.0400(6) 0.0583(6) 0.1204(10) 0.0157(6) 0.0381(6) 0.0348(5)
I1 0.0406(5) 0.0261(4) 0.0385(5) 0.0016(3) 0.0094(4) 0.0160(4)
P3 0.0199(14) 0.0246(14) 0.0304(16) 0.0054(12) 0.0085(12) 0.0145(12)
P1 0.0277(16) 0.0268(14) 0.0203(14) 0.0046(12) 0.0078(12) 0.0134(13)
P2 0.0179(14) 0.0250(14) 0.0207(14) 0.0076(11) 0.0051(12) 0.0087(12)
P4 0.0218(15) 0.0267(15) 0.0327(16) 0.0027(13) 0.0104(13) 0.0085(12)
O6 0.020(4) 0.021(4) 0.036(4) 0.009(3) 0.009(3) 0.012(3)
O1 0.028(4) 0.031(4) 0.020(4) 0.009(3) 0.008(3) 0.016(4)
O5 0.017(4) 0.025(4) 0.049(5) 0.007(4) 0.010(4) 0.015(3)
O3 0.023(4) 0.026(4) 0.050(5) 0.008(4) 0.013(4) 0.017(4)
C36 0.056(11) 0.098(14) 0.042(9) 0.002(9) 0.014(9) 0.010(10)
O4 0.024(4) 0.025(4) 0.051(5) 0.007(4) 0.016(4) 0.008(4)
O7 0.030(5) 0.026(4) 0.060(6) 0.007(4) 0.026(4) 0.012(4)
C15 0.034(7) 0.027(6) 0.026(6) 0.007(5) 0.004(5) 0.015(5)
O10 0.051(7) 0.077(8) 0.100(10) 0.006(8) 0.042(7) 0.024(7)
C18 0.023(6) 0.045(7) 0.022(6) 0.004(5) 0.006(5) 0.010(6)
C37 0.034(8) 0.053(9) 0.067(11) -0.016(8) 0.001(8) 0.020(7)
O9 0.013(4) 0.029(4) 0.056(5) 0.008(4) 0.017(4) 0.015(3)
O8 0.029(5) 0.026(4) 0.059(6) 0.011(4) 0.026(4) 0.016(4)
N3 0.017(5) 0.028(5) 0.033(5) 0.006(4) 0.005(4) 0.007(4)
N1 0.029(5) 0.035(5) 0.022(5) 0.004(4) 0.005(4) 0.020(5)
C30 0.027(7) 0.072(10) 0.054(8) 0.032(7) 0.014(6) 0.041(7)
C38 0.039(7) 0.030(6) 0.045(7) 0.012(6) 0.022(6) 0.021(6)
C28 0.027(7) 0.040(7) 0.032(7) 0.004(5) 0.010(6) 0.013(6)
C21 0.029(7) 0.035(7) 0.033(7) 0.005(5) 0.011(6) 0.012(5)
O2 0.026(4) 0.033(4) 0.027(4) 0.011(3) 0.010(4) 0.012(4)
N6 0.017(5) 0.036(5) 0.030(5) 0.010(4) 0.008(4) 0.017(4)
N4 0.017(5) 0.027(5) 0.022(5) 0.007(4) 0.003(4) 0.012(4)
N7 0.028(6) 0.039(6) 0.039(6) -0.002(5) 0.010(5) 0.013(5)
N5 0.023(5) 0.025(5) 0.053(7) 0.008(5) 0.015(5) 0.015(4)
C11 0.025(6) 0.031(6) 0.031(6) 0.009(5) 0.010(5) 0.012(5)
C25 0.023(6) 0.024(6) 0.037(7) 0.002(5) 0.009(5) 0.010(5)
C5 0.028(7) 0.048(7) 0.035(7) 0.003(6) 0.009(6) 0.027(6)
C14 0.032(7) 0.038(7) 0.025(6) 0.007(5) 0.014(5) 0.011(6)
N8 0.021(5) 0.030(5) 0.039(6) 0.000(4) 0.012(5) 0.004(4)
N2 0.035(6) 0.028(5) 0.027(5) 0.003(4) 0.010(5) 0.009(5)
C4 0.060(10) 0.053(8) 0.036(7) 0.012(6) 0.011(7) 0.043(8)
C2 0.035(8) 0.048(8) 0.045(8) 0.010(7) 0.003(7) 0.020(7)
C23 0.033(8) 0.066(10) 0.034(7) 0.012(7) 0.006(6) 0.021(7)
C1 0.034(7) 0.032(6) 0.024(6) 0.005(5) 0.007(5) 0.017(5)
C10 0.037(8) 0.046(8) 0.057(9) -0.001(7) 0.018(7) 0.005(7)
C6 0.055(10) 0.066(10) 0.053(9) 0.003(8) 0.023(8) 0.035(8)
C27 0.049(9) 0.049(8) 0.032(7) 0.002(6) 0.011(7) 0.013(7)
C9 0.049(9) 0.037(7) 0.048(8) 0.010(6) 0.018(7) 0.010(7)
C29 0.047(9) 0.042(8) 0.046(8) 0.000(6) 0.010(7) 0.019(7)
C8 0.040(8) 0.035(7) 0.027(6) 0.000(5) 0.018(6) 0.003(6)
C26 0.031(7) 0.030(7) 0.060(9) -0.001(6) 0.009(7) 0.011(6)
C31 0.044(8) 0.042(7) 0.037(7) 0.005(6) 0.013(6) 0.024(7)
C3 0.044(8) 0.043(7) 0.032(7) 0.011(6) 0.003(6) 0.022(7)
C22 0.066(11) 0.053(9) 0.046(9) -0.012(7) 0.021(8) 0.027(8)
C35 0.028(7) 0.045(7) 0.038(7) 0.003(6) 0.012(6) 0.015(6)
C13 0.058(10) 0.041(8) 0.052(8) 0.019(7) 0.031(8) 0.029(7)
C20 0.028(7) 0.061(9) 0.061(10) 0.007(8) 0.003(7) 0.029(7)
C32 0.062(10) 0.061(9) 0.043(8) 0.019(7) 0.018(8) 0.040(8)
C12 0.028(7) 0.079(10) 0.032(7) 0.023(7) 0.016(6) 0.031(7)
C7 0.052(9) 0.049(9) 0.074(11) 0.014(8) 0.023(8) 0.037(8)
C16 0.043(8) 0.033(7) 0.062(9) 0.026(7) 0.024(7) 0.014(6)
C24 0.046(9) 0.062(9) 0.033(7) 0.019(7) 0.012(7) 0.017(8)
C17 0.064(11) 0.046(8) 0.048(9) -0.003(7) 0.019(8) 0.025(8)
C33 0.073(11) 0.070(10) 0.039(8) 0.012(7) 0.021(8) 0.051(9)
C40 0.088(14) 0.026(7) 0.096(14) 0.006(8) 0.060(12) 0.013(8)
C34 0.038(9) 0.066(10) 0.048(9) 0.005(8) -0.002(7) 0.018(8)
C39 0.073(12) 0.090(13) 0.065(11) 0.033(10) 0.031(10) 0.059(11)
C19 0.041(9) 0.060(10) 0.066(11) 0.012(8) 0.029(8) -0.004(8)

loop_
_atom_type_symbol
_atom_type_description
_atom_type_scat_dispersion_real
_atom_type_scat_dispersion_imag
_atom_type_scat_source
C C 0.0033 0.0016 'International Tables Vol C Tables 4.2.6.8 and 6.1.1.4'
H H 0.0000 0.0000 'International Tables Vol C Tables 4.2.6.8 and 6.1.1.4'
Ho Ho -0.2175 4.6783 'International Tables Vol C Tables 4.2.6.8 and 6.1.1.4'
I I -0.4742 1.8119 'International Tables Vol C Tables 4.2.6.8 and 6.1.1.4'
N N 0.0061 0.0033 'International Tables Vol C Tables 4.2.6.8 and 6.1.1.4'
O O 0.0106 0.0060 'International Tables Vol C Tables 4.2.6.8 and 6.1.1.4'
P P 0.1023 0.0942 'International Tables Vol C Tables 4.2.6.8 and 6.1.1.4'
Y Y -2.7962 3.5667 'International Tables Vol C Tables 4.2.6.8 and 6.1.1.4'

loop_
_geom_angle_atom_site_label_1
_geom_angle_atom_site_label_2
_geom_angle_atom_site_label_3
_geom_angle
O6 Y1 O9 142.1(3)
O6 Y1 O8 144.8(3)
O1 Y1 O6 92.7(3)
O1 Y1 O5 88.4(3)
O1 Y1 O7 94.1(3)
O1 Y1 O9 88.6(3)
O1 Y1 O8 87.5(3)
O5 Y1 O6 71.4(3)
O5 Y1 O9 70.7(3)
O5 Y1 O8 143.8(3)
O7 Y1 O6 72.6(3)
O7 Y1 O5 144.0(3)
O7 Y1 O9 145.2(3)
O7 Y1 O8 72.3(3)
O9 Y1 O8 73.2(3)
O2 Y1 O6 92.5(3)
O2 Y1 O1 174.5(3)
O2 Y1 O5 91.7(3)
O2 Y1 O7 89.1(3)
O2 Y1 O9 86.3(3)
O2 Y1 O8 89.2(3)
O6 Ho1 O9 142.1(3)
O6 Ho1 O8 144.8(3)
O1 Ho1 O6 92.7(3)
O1 Ho1 O5 88.4(3)
O1 Ho1 O7 94.1(3)
O1 Ho1 O9 88.6(3)
O1 Ho1 O8 87.5(3)
O5 Ho1 O6 71.4(3)
O5 Ho1 O9 70.7(3)
O5 Ho1 O8 143.8(3)
O7 Ho1 O6 72.6(3)
O7 Ho1 O5 144.0(3)
O7 Ho1 O9 145.2(3)
O7 Ho1 O8 72.3(3)
O9 Ho1 O8 73.2(3)
O2 Ho1 O6 92.5(3)
O2 Ho1 O1 174.5(3)
O2 Ho1 O5 91.7(3)
O2 Ho1 O7 89.1(3)
O2 Ho1 O9 86.3(3)
O2 Ho1 O8 89.2(3)
O3 P3 C21 109.3(5)
O3 P3 N6 117.1(5)
O3 P3 N5 108.8(5)
N6 P3 C21 104.8(5)
N6 P3 N5 104.8(5)
N5 P3 C21 111.9(6)
O1 P1 N1 116.3(5)
O1 P1 N2 106.1(5)
O1 P1 C1 109.3(5)
N1 P1 N2 108.1(6)
N1 P1 C1 105.2(5)
N2 P1 C1 112.0(6)
N3 P2 C11 113.2(5)
O2 P2 N3 105.9(5)
O2 P2 N4 116.8(5)
O2 P2 C11 108.1(5)
N4 P2 N3 107.1(5)
N4 P2 C11 106.1(5)
O4 P4 N7 117.0(5)
O4 P4 N8 108.6(5)
O4 P4 C31 110.2(6)
N7 P4 N8 103.9(6)
N7 P4 C31 105.5(6)
N8 P4 C31 111.5(6)
Y1 O6 H6A 108.8
Y1 O6 H6B 116.0
Ho1 O6 H6A 108.8
Ho1 O6 H6B 116.0
H6A O6 H6B 135.1
P1 O1 Y1 150.7(5)
P1 O1 Ho1 150.7(5)
Y1 O5 H5A 102.4
Y1 O5 H5B 140.0
Ho1 O5 H5A 102.4
Ho1 O5 H5B 140.0
H5A O5 H5B 116.0
H36A C36 H36B 109.5
H36A C36 H36C 109.5
H36B C36 H36C 109.5
C35 C36 H36A 109.5
C35 C36 H36B 109.5
C35 C36 H36C 109.5
Y1 O7 H7A 110.4
Y1 O7 H7B 110.3
Ho1 O7 H7A 110.4
Ho1 O7 H7B 110.3
H7A O7 H7B 108.4
N3 C15 H15 108.4
N3 C15 C16 110.7(10)
N3 C15 C17 110.7(11)
C16 C15 H15 108.4
C17 C15 H15 108.4
C17 C15 C16 110.1(11)
H10D O10 H10E 109.5
N4 C18 H18 108.5
N4 C18 C20 108.3(10)
N4 C18 C19 110.9(11)
C20 C18 H18 108.5
C19 C18 H18 108.5
C19 C18 C20 112.0(12)
H37A C37 H37B 109.5
H37A C37 H37C 109.5
H37B C37 H37C 109.5
C35 C37 H37A 109.5
C35 C37 H37B 109.5
C35 C37 H37C 109.5
Y1 O9 H9A 126.0
Y1 O9 H9B 126.2
Ho1 O9 H9A 126.0
Ho1 O9 H9B 126.2
H9A O9 H9B 107.8
Y1 O8 H8A 126.0
Y1 O8 H8B 125.3
Ho1 O8 H8A 126.0
Ho1 O8 H8B 125.3
H8A O8 H8B 108.6
P2 N3 H3 108.2
C15 N3 P2 127.1(8)
C15 N3 H3 108.0
P1 N1 H1 109.8
C5 N1 P1 122.0(8)
C5 N1 H1 109.5
H30A C30 H30B 109.5
H30A C30 H30C 109.5
H30B C30 H30C 109.5
C28 C30 H30A 109.5
C28 C30 H30B 109.5
C28 C30 H30C 109.5
N8 C38 H38 108.4
N8 C38 C40 108.5(11)
N8 C38 C39 110.6(11)
C40 C38 H38 108.4
C40 C38 C39 112.3(13)
C39 C38 H38 108.4
C30 C28 H28 108.1
C30 C28 N6 109.1(10)
C30 C28 C29 112.8(12)
N6 C28 H28 108.1
N6 C28 C29 110.4(10)
C29 C28 H28 108.1
C23 C21 P3 107.0(9)
C22 C21 P3 110.3(10)
C22 C21 C23 108.7(12)
C22 C21 C24 112.3(12)
C24 C21 P3 109.3(9)
C24 C21 C23 109.1(11)
P2 O2 Y1 156.0(5)
P2 O2 Ho1 156.0(5)
P3 N6 H6 109.6
C28 N6 P3 123.1(8)
C28 N6 H6 109.5
P2 N4 H4 109.6
C18 N4 P2 122.6(7)
C18 N4 H4 109.4
P4 N7 H7 109.3
C35 N7 P4 124.0(9)
C35 N7 H7 108.6
P3 N5 H5C 108.9
C25 N5 P3 125.4(8)
C25 N5 H5C 108.5
C14 C11 P2 111.7(8)
C14 C11 C13 109.2(10)
C14 C11 C12 109.6(10)
C13 C11 P2 109.4(8)
C12 C11 P2 106.9(8)
C12 C11 C13 110.0(11)
N5 C25 H25 108.3
N5 C25 C27 110.3(11)
N5 C25 C26 111.3(10)
C27 C25 H25 108.3
C27 C25 C26 110.3(11)
C26 C25 H25 108.3
N1 C5 H5 108.2
N1 C5 C6 109.2(11)
N1 C5 C7 110.5(11)
C6 C5 H5 108.2
C7 C5 H5 108.2
C7 C5 C6 112.4(11)
C11 C14 H14A 109.5
C11 C14 H14B 109.5
C11 C14 H14C 109.5
H14A C14 H14B 109.5
H14A C14 H14C 109.5
H14B C14 H14C 109.5
P4 N8 H8C 109.0
C38 N8 P4 124.9(8)
C38 N8 H8C 108.5
P1 N2 H2 107.9
C8 N2 P1 128.3(8)
C8 N2 H2 107.4
H4A C4 H4B 109.5
H4A C4 H4C 109.5
H4B C4 H4C 109.5
C1 C4 H4A 109.5
C1 C4 H4B 109.5
C1 C4 H4C 109.5
H2A C2 H2B 109.5
H2A C2 H2C 109.5
H2B C2 H2C 109.5
C1 C2 H2A 109.5
C1 C2 H2B 109.5
C1 C2 H2C 109.5
C21 C23 H23A 109.5
C21 C23 H23B 109.5
C21 C23 H23C 109.5
H23A C23 H23B 109.5
H23A C23 H23C 109.5
H23B C23 H23C 109.5
C4 C1 P1 105.7(8)
C2 C1 P1 109.5(8)
C2 C1 C4 109.7(12)
C3 C1 P1 110.3(9)
C3 C1 C4 110.3(10)
C3 C1 C2 111.3(11)
H10A C10 H10B 109.5
H10A C10 H10C 109.5
H10B C10 H10C 109.5
C8 C10 H10A 109.5
C8 C10 H10B 109.5
C8 C10 H10C 109.5
C5 C6 H6C 109.5
C5 C6 H6D 109.5
C5 C6 H6E 109.5
H6C C6 H6D 109.5
H6C C6 H6E 109.5
H6D C6 H6E 109.5
C25 C27 H27A 109.5
C25 C27 H27B 109.5
C25 C27 H27C 109.5
H27A C27 H27B 109.5
H27A C27 H27C 109.5
H27B C27 H27C 109.5
H9C C9 H9D 109.5
H9C C9 H9E 109.5
H9D C9 H9E 109.5
C8 C9 H9C 109.5
C8 C9 H9D 109.5
C8 C9 H9E 109.5
C28 C29 H29A 109.5
C28 C29 H29B 109.5
C28 C29 H29C 109.5
H29A C29 H29B 109.5
H29A C29 H29C 109.5
H29B C29 H29C 109.5
N2 C8 C10 111.9(11)
N2 C8 C9 110.1(11)
N2 C8 H8 108.4
C10 C8 C9 109.6(11)
C10 C8 H8 108.4
C9 C8 H8 108.4
C25 C26 H26A 109.5
C25 C26 H26B 109.5
C25 C26 H26C 109.5
H26A C26 H26B 109.5
H26A C26 H26C 109.5
H26B C26 H26C 109.5
C32 C31 P4 108.9(10)
C32 C31 C33 108.0(12)
C33 C31 P4 104.6(9)
C34 C31 P4 111.2(10)
C34 C31 C32 113.0(13)
C34 C31 C33 110.7(13)
C1 C3 H3A 109.5
C1 C3 H3B 109.5
C1 C3 H3C 109.5
H3A C3 H3B 109.5
H3A C3 H3C 109.5
H3B C3 H3C 109.5
C21 C22 H22A 109.5
C21 C22 H22B 109.5
C21 C22 H22C 109.5
H22A C22 H22B 109.5
H22A C22 H22C 109.5
H22B C22 H22C 109.5
C36 C35 H35 108.1
C37 C35 C36 111.8(13)
C37 C35 H35 108.1
N7 C35 C36 109.6(11)
N7 C35 C37 111.1(12)
N7 C35 H35 108.1
C11 C13 H13A 109.5
C11 C13 H13B 109.5
C11 C13 H13C 109.5
H13A C13 H13B 109.5
H13A C13 H13C 109.5
H13B C13 H13C 109.5
C18 C20 H20A 109.5
C18 C20 H20B 109.5
C18 C20 H20C 109.5
H20A C20 H20B 109.5
H20A C20 H20C 109.5
H20B C20 H20C 109.5
C31 C32 H32A 109.5
C31 C32 H32B 109.5
C31 C32 H32C 109.5
H32A C32 H32B 109.5
H32A C32 H32C 109.5
H32B C32 H32C 109.5
C11 C12 H12A 109.5
C11 C12 H12B 109.5
C11 C12 H12C 109.5
H12A C12 H12B 109.5
H12A C12 H12C 109.5
H12B C12 H12C 109.5
C5 C7 H7C 109.5
C5 C7 H7D 109.5
C5 C7 H7E 109.5
H7C C7 H7D 109.5
H7C C7 H7E 109.5
H7D C7 H7E 109.5
C15 C16 H16A 109.5
C15 C16 H16B 109.5
C15 C16 H16C 109.5
H16A C16 H16B 109.5
H16A C16 H16C 109.5
H16B C16 H16C 109.5
C21 C24 H24A 109.5
C21 C24 H24B 109.5
C21 C24 H24C 109.5
H24A C24 H24B 109.5
H24A C24 H24C 109.5
H24B C24 H24C 109.5
C15 C17 H17A 109.5
C15 C17 H17B 109.5
C15 C17 H17C 109.5
H17A C17 H17B 109.5
H17A C17 H17C 109.5
H17B C17 H17C 109.5
C31 C33 H33A 109.5
C31 C33 H33B 109.5
C31 C33 H33C 109.5
H33A C33 H33B 109.5
H33A C33 H33C 109.5
H33B C33 H33C 109.5
C38 C40 H40A 109.5
C38 C40 H40B 109.5
C38 C40 H40C 109.5
H40A C40 H40B 109.5
H40A C40 H40C 109.5
H40B C40 H40C 109.5
C31 C34 H34A 109.5
C31 C34 H34B 109.5
C31 C34 H34C 109.5
H34A C34 H34B 109.5
H34A C34 H34C 109.5
H34B C34 H34C 109.5
C38 C39 H39A 109.5
C38 C39 H39B 109.5
C38 C39 H39C 109.5
H39A C39 H39B 109.5
H39A C39 H39C 109.5
H39B C39 H39C 109.5
C18 C19 H19A 109.5
C18 C19 H19B 109.5
C18 C19 H19C 109.5
H19A C19 H19B 109.5
H19A C19 H19C 109.5
H19B C19 H19C 109.5

loop_
_geom_bond_atom_site_label_1
_geom_bond_atom_site_label_2
_geom_bond_distance
Y1 O6 2.345(7)
Y1 O1 2.210(7)
Y1 O5 2.343(7)
Y1 O7 2.339(8)
Y1 O9 2.349(7)
Y1 O8 2.366(8)
Y1 O2 2.199(8)
Ho1 O6 2.345(7)
Ho1 O1 2.210(7)
Ho1 O5 2.343(7)
Ho1 O7 2.339(8)
Ho1 O9 2.349(7)
Ho1 O8 2.366(8)
Ho1 O2 2.199(8)
P3 O3 1.506(8)
P3 C21 1.825(12)
P3 N6 1.618(9)
P3 N5 1.642(10)
P1 O1 1.516(8)
P1 N1 1.622(9)
P1 N2 1.638(10)
P1 C1 1.826(13)
P2 N3 1.640(10)
P2 O2 1.514(8)
P2 N4 1.634(9)
P2 C11 1.820(12)
P4 O4 1.505(9)
P4 N7 1.626(10)
P4 N8 1.629(11)
P4 C31 1.859(14)
O6 H6A 1.0595
O6 H6B 0.9040
O5 H5A 0.8474
O5 H5B 0.9284
C36 H36A 0.9800
C36 H36B 0.9800
C36 H36C 0.9800
C36 C35 1.51(2)
O7 H7A 0.8912
O7 H7B 0.8900
C15 H15 1.0000
C15 N3 1.484(14)
C15 C16 1.545(17)
C15 C17 1.509(18)
O10 H10D 0.8706
O10 H10E 0.8695
C18 H18 1.0000
C18 N4 1.475(15)
C18 C20 1.529(18)
C18 C19 1.528(19)
C37 H37A 0.9800
C37 H37B 0.9800
C37 H37C 0.9800
C37 C35 1.504(19)
O9 H9A 0.9822
O9 H9B 0.9837
O8 H8A 0.9372
O8 H8B 0.9382
N3 H3 0.8800
N1 H1 0.8802
N1 C5 1.490(15)
C30 H30A 0.9800
C30 H30B 0.9800
C30 H30C 0.9800
C30 C28 1.475(17)
C38 H38 1.0000
C38 N8 1.479(15)
C38 C40 1.523(19)
C38 C39 1.53(2)
C28 H28 1.0000
C28 N6 1.499(15)
C28 C29 1.522(18)
C21 C23 1.555(18)
C21 C22 1.525(18)
C21 C24 1.539(18)
N6 H6 0.8804
N4 H4 0.8801
N7 H7 0.8800
N7 C35 1.485(17)
N5 H5C 0.8799
N5 C25 1.466(15)
C11 C14 1.529(16)
C11 C13 1.535(17)
C11 C12 1.531(17)
C25 H25 1.0000
C25 C27 1.494(18)
C25 C26 1.529(16)
C5 H5 1.0000
C5 C6 1.527(19)
C5 C7 1.521(19)
C14 H14A 0.9800
C14 H14B 0.9800
C14 H14C 0.9800
N8 H8C 0.8801
N2 H2 0.8795
N2 C8 1.471(15)
C4 H4A 0.9800
C4 H4B 0.9800
C4 H4C 0.9800
C4 C1 1.542(17)
C2 H2A 0.9800
C2 H2B 0.9800
C2 H2C 0.9800
C2 C1 1.533(18)
C23 H23A 0.9800
C23 H23B 0.9800
C23 H23C 0.9800
C1 C3 1.532(17)
C10 H10A 0.9800
C10 H10B 0.9800
C10 H10C 0.9800
C10 C8 1.50(2)
C6 H6C 0.9800
C6 H6D 0.9800
C6 H6E 0.9800
C27 H27A 0.9800
C27 H27B 0.9800
C27 H27C 0.9800
C9 H9C 0.9800
C9 H9D 0.9800
C9 H9E 0.9800
C9 C8 1.527(19)
C29 H29A 0.9800
C29 H29B 0.9800
C29 H29C 0.9800
C8 H8 1.0000
C26 H26A 0.9800
C26 H26B 0.9800
C26 H26C 0.9800
C31 C32 1.517(19)
C31 C33 1.565(18)
C31 C34 1.50(2)
C3 H3A 0.9800
C3 H3B 0.9800
C3 H3C 0.9800
C22 H22A 0.9800
C22 H22B 0.9800
C22 H22C 0.9800
C35 H35 1.0000
C13 H13A 0.9800
C13 H13B 0.9800
C13 H13C 0.9800
C20 H20A 0.9800
C20 H20B 0.9800
C20 H20C 0.9800
C32 H32A 0.9800
C32 H32B 0.9800
C32 H32C 0.9800
C12 H12A 0.9800
C12 H12B 0.9800
C12 H12C 0.9800
C7 H7C 0.9800
C7 H7D 0.9800
C7 H7E 0.9800
C16 H16A 0.9800
C16 H16B 0.9800
C16 H16C 0.9800
C24 H24A 0.9800
C24 H24B 0.9800
C24 H24C 0.9800
C17 H17A 0.9800
C17 H17B 0.9800
C17 H17C 0.9800
C33 H33A 0.9800
C33 H33B 0.9800
C33 H33C 0.9800
C40 H40A 0.9800
C40 H40B 0.9800
C40 H40C 0.9800
C34 H34A 0.9800
C34 H34B 0.9800
C34 H34C 0.9800
C39 H39A 0.9800
C39 H39B 0.9800
C39 H39C 0.9800
C19 H19A 0.9800
C19 H19B 0.9800
C19 H19C 0.9800

loop_
_geom_hbond_atom_site_label_D
_geom_hbond_atom_site_label_H
_geom_hbond_atom_site_label_A
_geom_hbond_distance_DH
_geom_hbond_distance_HA
_geom_hbond_distance_DA
_geom_hbond_angle_DHA
_geom_hbond_site_symmetry_A
O5 H5A I3 0.85 2.68 3.482(8) 157.5 .
O7 H7A I1 0.89 2.90 3.460(8) 122.7 .
O10 H10D I2 0.87 2.84 3.636(13) 151.9 1_655
C37 H37C I2 0.98 3.28 4.098(17) 141.8 1_645
O9 H9A I3 0.98 2.54 3.456(8) 155.2 .
O9 H9B I2 0.98 2.39 3.351(7) 165.6 .
O8 H8A I2 0.94 2.60 3.421(8) 146.7 .
O8 H8B I1 0.94 2.72 3.483(8) 139.5 .
N7 H7 I2 0.88 2.94 3.732(11) 150.2 1_645
C32 H32C I2 0.98 3.08 4.044(15) 168.2 1_645
C40 H40C I3 0.98 3.33 4.299(16) 171.5 1_655

loop_
_geom_torsion_atom_site_label_1
_geom_torsion_atom_site_label_2
_geom_torsion_atom_site_label_3
_geom_torsion_atom_site_label_4
_geom_torsion
P3 N5 C25 C27 -104.1(12)
P3 N5 C25 C26 133.2(10)
P1 N1 C5 C6 134.8(10)
P1 N1 C5 C7 -101.2(12)
P1 N2 C8 C10 113.2(12)
P1 N2 C8 C9 -124.6(11)
P4 N7 C35 C36 126.8(13)
P4 N7 C35 C37 -109.2(12)
O1 P1 N1 C5 49.6(11)
O1 P1 N2 C8 -152.1(11)
O1 P1 C1 C4 -56.4(10)
O1 P1 C1 C2 61.7(10)
O1 P1 C1 C3 -175.6(8)
O3 P3 C21 C23 -61.0(10)
O3 P3 C21 C22 -179.2(9)
O3 P3 C21 C24 57.0(11)
O3 P3 N6 C28 48.5(11)
O3 P3 N5 C25 30.7(12)
O4 P4 N7 C35 55.3(12)
O4 P4 N8 C38 29.2(12)
O4 P4 C31 C32 52.7(11)
O4 P4 C31 C33 -62.6(11)
O4 P4 C31 C34 177.9(10)
N3 P2 O2 Y1 -4.0(14)
N3 P2 O2 Ho1 -4.0(14)
N3 P2 N4 C18 -70.5(10)
N3 P2 C11 C14 -61.8(10)
N3 P2 C11 C13 177.2(9)
N3 P2 C11 C12 58.1(10)
N1 P1 O1 Y1 -122.4(10)
N1 P1 O1 Ho1 -122.4(10)
N1 P1 N2 C8 -26.7(13)
N1 P1 C1 C4 178.0(9)
N1 P1 C1 C2 -63.9(10)
N1 P1 C1 C3 58.9(9)
C30 C28 N6 P3 141.8(9)
C21 P3 N6 C28 169.9(9)
C21 P3 N5 C25 -90.2(11)
O2 P2 N3 C15 -157.7(9)
O2 P2 N4 C18 47.9(10)
O2 P2 C11 C14 -178.7(8)
O2 P2 C11 C13 60.3(10)
O2 P2 C11 C12 -58.7(9)
N6 P3 C21 C23 172.6(9)
N6 P3 C21 C22 54.5(11)
N6 P3 C21 C24 -69.4(10)
N6 P3 N5 C25 156.8(10)
N4 P2 N3 C15 -32.4(11)
N4 P2 O2 Y1 -123.1(12)
N4 P2 O2 Ho1 -123.1(12)
N4 P2 C11 C14 55.3(9)
N4 P2 C11 C13 -65.7(10)
N4 P2 C11 C12 175.3(8)
N7 P4 N8 C38 154.5(10)
N7 P4 C31 C32 -74.5(11)
N7 P4 C31 C33 170.2(10)
N7 P4 C31 C34 50.7(11)
N5 P3 C21 C23 59.6(10)
N5 P3 C21 C22 -58.5(11)
N5 P3 C21 C24 177.6(9)
N5 P3 N6 C28 -72.2(10)
C11 P2 N3 C15 84.1(11)
C11 P2 O2 Y1 117.5(12)
C11 P2 O2 Ho1 117.5(12)
C11 P2 N4 C18 168.4(9)
N8 P4 N7 C35 -64.4(11)
N8 P4 C31 C32 173.3(9)
N8 P4 C31 C33 58.0(11)
N8 P4 C31 C34 -61.5(11)
N2 P1 O1 Y1 -2.2(11)
N2 P1 O1 Ho1 -2.2(11)
N2 P1 N1 C5 -69.6(10)
N2 P1 C1 C4 60.9(10)
N2 P1 C1 C2 179.0(9)
N2 P1 C1 C3 -58.3(10)
C1 P1 O1 Y1 118.7(10)
C1 P1 O1 Ho1 118.7(10)
C1 P1 N1 C5 170.7(9)
C1 P1 N2 C8 88.7(12)
C29 C28 N6 P3 -93.7(12)
C31 P4 N7 C35 178.2(10)
C31 P4 N8 C38 -92.3(11)
C20 C18 N4 P2 134.1(9)
C16 C15 N3 P2 -118.3(11)
C17 C15 N3 P2 119.4(11)
C40 C38 N8 P4 134.8(11)
C39 C38 N8 P4 -101.5(13)
C19 C18 N4 P2 -102.6(12)
